data_4507800
loop_
_publ_author_name
'Hollis, Courtney A.'
'Batten, Stuart R.'
'Sumby, Christopher J.'

_publ_section_title
;
 Two-Dimensional and Three-Dimensional Coordination Polymers of
 Hexakis(4-cyanophenyl)[3]radialene: The Role of Stoichiometry and
 Kinetics
;
_journal_issue 6
_journal_name_full 'Crystal Growth &amp; Design'
_journal_page_first 2350
_journal_paper_doi 10.1021/cg400036x
_journal_volume 13
_journal_year 2013
_chemical_formula_sum 'C50 H30 Ag F6 N8 O4 Sb'
_chemical_formula_weight 1150.44
_chemical_name_systematic
; 
 ? 
;
_space_group_IT_number 2
_symmetry_cell_setting triclinic
_symmetry_space_group_name_Hall '-P 1'
_symmetry_space_group_name_H-M 'P -1'
_atom_sites_solution_hydrogens geom
_atom_sites_solution_primary direct
_atom_sites_solution_secondary difmap
_audit_creation_method SHELXL-97
_cell_angle_alpha 110.70(3)
_cell_angle_beta 101.45(3)
_cell_angle_gamma 103.66(3)
_cell_formula_units_Z 2
_cell_length_a 9.6360(19)
_cell_length_b 15.622(3)
_cell_length_c 17.308(3)
_cell_measurement_reflns_used 10215
_cell_measurement_temperature 150(2)
_cell_measurement_theta_max 29.10
_cell_measurement_theta_min 1.32
_cell_volume 2251.5(11)
_computing_data_collection Blu-Ice
_computing_molecular_graphics 'XSeed (Barbour, 2001)'
_computing_publication_material 'CIFTAB (Sheldrick)'
_computing_structure_refinement 'SHELXL-97 (Sheldrick, 1997)'
_computing_structure_solution 'SHELXS-97 (Sheldrick, 1990)'
_diffrn_ambient_temperature 150(2)
_diffrn_measured_fraction_theta_full 0.917
_diffrn_measured_fraction_theta_max 0.846
_diffrn_measurement_device_type 'CCD detector'
_diffrn_measurement_method 'phi scan'
_diffrn_radiation_source 'Australian Synchrotron, Station MX1'
_diffrn_radiation_type synchrotron
_diffrn_radiation_wavelength 0.7107
_diffrn_reflns_av_R_equivalents 0.0498
_diffrn_reflns_av_sigmaI/netI 0.0466
_diffrn_reflns_limit_h_max 13
_diffrn_reflns_limit_h_min -12
_diffrn_reflns_limit_k_max 20
_diffrn_reflns_limit_k_min -20
_diffrn_reflns_limit_l_max 22
_diffrn_reflns_limit_l_min -23
_diffrn_reflns_number 35950
_diffrn_reflns_theta_full 25.00
_diffrn_reflns_theta_max 29.10
_diffrn_reflns_theta_min 1.32
_exptl_absorpt_coefficient_mu 1.117
_exptl_absorpt_correction_type multi-scan
_exptl_absorpt_process_details
;
Using multiple and symmetry-related data measurements via the program SADABS
See R.H. Blessing, Acta Cryst (1995), A51, 33-38 
;
_exptl_crystal_colour red
_exptl_crystal_density_diffrn 1.697
_exptl_crystal_density_method 'not measured'
_exptl_crystal_description 'diamond-shaped block'
_exptl_crystal_F_000 1140
_exptl_crystal_size_max 0.25
_exptl_crystal_size_mid 0.13
_exptl_crystal_size_min 0.05
_refine_diff_density_max 1.319
_refine_diff_density_min -1.587
_refine_diff_density_rms 0.126
_refine_ls_extinction_method none
_refine_ls_goodness_of_fit_ref 1.063
_refine_ls_hydrogen_treatment constr
_refine_ls_matrix_type full
_refine_ls_number_parameters 705
_refine_ls_number_reflns 10215
_refine_ls_number_restraints 10
_refine_ls_restrained_S_all 1.067
_refine_ls_R_factor_all 0.0826
_refine_ls_R_factor_gt 0.0652
_refine_ls_shift/su_max 0.000
_refine_ls_shift/su_mean 0.000
_refine_ls_structure_factor_coef Fsqd
_refine_ls_weighting_details 'calc w=1/[\s^2^(Fo^2^)+(0.1180P)^2^+4.3291P] where P=(Fo^2^+2Fc^2^)/3'
_refine_ls_weighting_scheme calc
_refine_ls_wR_factor_gt 0.1875
_refine_ls_wR_factor_ref 0.2090
_reflns_number_gt 7930
_reflns_number_total 10215
_reflns_threshold_expression >2sigma(I)
_cod_data_source_file cg400036x_si_001.cif
_cod_data_source_block 2d
_cod_original_cell_volume 2251.5(7)
_cod_original_sg_symbol_H-M P-1
_cod_database_code 4507800

loop_
_symmetry_equiv_pos_as_xyz
'x, y, z'
'-x, -y, -z'

loop_
_atom_site_label
_atom_site_type_symbol
_atom_site_fract_x
_atom_site_fract_y
_atom_site_fract_z
_atom_site_U_iso_or_equiv
_atom_site_adp_type
_atom_site_occupancy
_atom_site_symmetry_multiplicity
_atom_site_calc_flag
_atom_site_refinement_flags
_atom_site_disorder_assembly
_atom_site_disorder_group
Ag1 Ag -0.3818(3) 0.43407(11) 0.56370(15) 0.0491(3) Uani 0.80 1 d P . 1
C1 C 0.0471(5) 0.7904(3) 0.2711(3) 0.0352(9) Uani 1 1 d . . .
Ag1A Ag -0.3935(12) 0.4599(5) 0.5657(6) 0.069(2) Uani 0.20 1 d P . 2
C2 C 0.0475(5) 0.8089(3) 0.1956(3) 0.0348(9) Uani 1 1 d . . .
Sb2A Sb 0.56440(11) 0.79359(7) 0.18703(6) 0.0425(3) Uani 0.666(5) 1 d P A 1
C3 C -0.0270(5) 0.7127(3) 0.1857(3) 0.0349(9) Uani 1 1 d . . .
C4 C 0.0870(5) 0.8244(3) 0.3591(3) 0.0361(9) Uani 1 1 d . . .
C5 C 0.0826(5) 0.8731(3) 0.1607(3) 0.0342(9) Uani 1 1 d . . .
C6 C -0.1084(5) 0.6181(3) 0.1331(3) 0.0334(8) Uani 1 1 d . . .
C11 C 0.0205(5) 0.7643(3) 0.4007(3) 0.0345(9) Uani 1 1 d . . .
C12 C -0.1334(5) 0.7062(3) 0.3642(3) 0.0346(9) Uani 1 1 d . . .
H12 H -0.1954 0.7096 0.3161 0.042 Uiso 1 1 calc R . .
C13 C -0.1927(5) 0.6443(3) 0.3993(3) 0.0373(9) Uani 1 1 d . . .
H13 H -0.2959 0.6055 0.3754 0.045 Uiso 1 1 calc R . .
C14 C -0.1017(5) 0.6389(3) 0.4692(3) 0.0365(9) Uani 1 1 d . . .
C15 C 0.0487(5) 0.6991(3) 0.5080(3) 0.0404(10) Uani 1 1 d . . .
H15 H 0.1096 0.6967 0.5571 0.048 Uiso 1 1 calc R . .
C16 C 0.1076(5) 0.7622(3) 0.4742(3) 0.0405(10) Uani 1 1 d . . .
H16 H 0.2087 0.8047 0.5014 0.049 Uiso 1 1 calc R . .
C17 C -0.1586(5) 0.5688(3) 0.5002(3) 0.0404(10) Uani 1 1 d . . .
N18 N -0.2061(5) 0.5100(3) 0.5229(3) 0.0443(9) Uani 1 1 d . . .
C21 C 0.2000(5) 0.9216(3) 0.4118(3) 0.0360(9) Uani 1 1 d . . .
C22 C 0.1907(5) 0.9846(3) 0.4895(3) 0.0400(10) Uani 1 1 d . . .
H22 H 0.1130 0.9636 0.5116 0.048 Uiso 1 1 calc R . .
C23 C 0.2942(6) 1.0780(3) 0.5348(3) 0.0434(10) Uani 1 1 d . . .
H23 H 0.2861 1.1214 0.5871 0.052 Uiso 1 1 calc R . .
C24 C 0.4098(5) 1.1076(3) 0.5031(3) 0.0423(10) Uani 1 1 d . . .
C25 C 0.4249(5) 1.0448(3) 0.4278(3) 0.0410(10) Uani 1 1 d . . .
H24 H 0.5057 1.0652 0.4075 0.049 Uiso 1 1 calc R . .
C26 C 0.3210(5) 0.9521(3) 0.3826(3) 0.0372(9) Uani 1 1 d . . .
H25 H 0.3315 0.9085 0.3313 0.045 Uiso 1 1 calc R . .
C27 C 0.5146(6) 1.2056(4) 0.5472(3) 0.0488(12) Uani 1 1 d . . .
N28 N 0.5969(5) 1.2832(3) 0.5777(3) 0.0551(11) Uani 1 1 d . . .
C31 C 0.1454(5) 0.9782(3) 0.2168(3) 0.0353(9) Uani 1 1 d . . .
C32 C 0.0897(6) 1.0201(3) 0.2839(3) 0.0430(10) Uani 1 1 d . . .
H32 H 0.0077 0.9807 0.2922 0.052 Uiso 1 1 calc R . .
C33 C 0.1515(6) 1.1179(3) 0.3387(3) 0.0439(11) Uani 1 1 d . . .
H33 H 0.1106 1.1460 0.3831 0.053 Uiso 1 1 calc R . .
C34 C 0.2759(5) 1.1750(3) 0.3277(3) 0.0393(10) Uani 1 1 d . . .
C35 C 0.3313(6) 1.1349(3) 0.2600(3) 0.0442(11) Uani 1 1 d . . .
H35 H 0.4141 1.1742 0.2522 0.053 Uiso 1 1 calc R . .
C36 C 0.2650(6) 1.0372(3) 0.2040(3) 0.0413(10) Uani 1 1 d . . .
H36 H 0.3007 1.0100 0.1568 0.050 Uiso 1 1 calc R . .
C37 C 0.3493(6) 1.2744(3) 0.3891(3) 0.0429(10) Uani 1 1 d . . .
N38 N 0.4151(5) 1.3521(3) 0.4396(3) 0.0484(10) Uani 1 1 d . . .
C41 C 0.0583(5) 0.8387(3) 0.0662(3) 0.0336(9) Uani 1 1 d . . .
C42 C -0.0081(5) 0.8832(3) 0.0197(3) 0.0377(9) Uani 1 1 d . . .
H42 H -0.0338 0.9382 0.0495 0.045 Uiso 1 1 calc R . .
C43 C -0.0370(5) 0.8484(3) -0.0691(3) 0.0385(9) Uani 1 1 d . . .
H43 H -0.0845 0.8783 -0.1004 0.046 Uiso 1 1 calc R . .
C44 C 0.0040(5) 0.7691(3) -0.1128(3) 0.0347(9) Uani 1 1 d . . .
C45 C 0.0734(5) 0.7249(3) -0.0671(3) 0.0367(9) Uani 1 1 d . . .
H45 H 0.1019 0.6713 -0.0968 0.044 Uiso 1 1 calc R . .
C46 C 0.1005(5) 0.7597(3) 0.0219(3) 0.0362(9) Uani 1 1 d . . .
H46 H 0.1482 0.7299 0.0532 0.043 Uiso 1 1 calc R . .
C47 C -0.0265(6) 0.7334(3) -0.2056(3) 0.0409(10) Uani 1 1 d . . .
N48 N -0.0511(6) 0.7057(3) -0.2792(3) 0.0525(11) Uani 1 1 d . . .
C51 C -0.1744(5) 0.5884(3) 0.0396(3) 0.0328(8) Uani 1 1 d . . .
C52 C -0.2261(5) 0.6518(3) 0.0112(3) 0.0341(8) Uani 1 1 d . . .
H52 H -0.2210 0.7126 0.0526 0.041 Uiso 1 1 calc R . .
C53 C -0.2845(5) 0.6272(3) -0.0763(3) 0.0361(9) Uani 1 1 d . . .
H53 H -0.3181 0.6711 -0.0952 0.043 Uiso 1 1 calc R . .
C54 C -0.2935(5) 0.5366(3) -0.1370(3) 0.0366(9) Uani 1 1 d . . .
C55 C -0.2470(6) 0.4717(3) -0.1102(3) 0.0410(10) Uani 1 1 d . . .
H55 H -0.2550 0.4102 -0.1518 0.049 Uiso 1 1 calc R . .
C56 C -0.1885(5) 0.4970(3) -0.0218(3) 0.0385(9) Uani 1 1 d . . .
H56 H -0.1580 0.4522 -0.0030 0.046 Uiso 1 1 calc R . .
C57 C -0.3496(5) 0.5138(3) -0.2279(3) 0.0411(10) Uani 1 1 d . . .
N58 N -0.3913(5) 0.4972(3) -0.3002(3) 0.0483(10) Uani 1 1 d . . .
C61 C -0.1404(5) 0.5477(3) 0.1715(3) 0.0327(8) Uani 1 1 d . . .
C62 C -0.2838(5) 0.4785(3) 0.1413(3) 0.0376(9) Uani 1 1 d . . .
H62 H -0.3581 0.4738 0.0934 0.045 Uiso 1 1 calc R . .
C63 C -0.3182(5) 0.4166(3) 0.1812(3) 0.0391(9) Uani 1 1 d . . .
H63 H -0.4166 0.3714 0.1619 0.047 Uiso 1 1 calc R . .
C64 C -0.2075(5) 0.4212(3) 0.2496(3) 0.0361(9) Uani 1 1 d . . .
C65 C -0.0625(5) 0.4866(3) 0.2776(3) 0.0358(9) Uani 1 1 d . . .
H65 H 0.0133 0.4880 0.3229 0.043 Uiso 1 1 calc R . .
C66 C -0.0293(5) 0.5495(3) 0.2390(3) 0.0350(9) Uani 1 1 d . . .
H66 H 0.0695 0.5944 0.2583 0.042 Uiso 1 1 calc R . .
C67 C -0.2492(5) 0.3581(3) 0.2911(3) 0.0422(10) Uani 1 1 d . . .
N68 N -0.2879(5) 0.3085(4) 0.3237(3) 0.0556(12) Uani 1 1 d . . .
C71 C 0.4053(6) 0.1977(3) 0.1010(3) 0.0434(10) Uani 1 1 d D . .
H71A H 0.3116 0.1766 0.1136 0.065 Uiso 1 1 calc R . .
H71B H 0.4052 0.2503 0.0827 0.065 Uiso 1 1 calc R . .
H71C H 0.4908 0.2209 0.1533 0.065 Uiso 1 1 calc R . .
N72 N 0.4164(6) 0.1249(4) 0.0390(7) 0.101(3) Uani 1 1 d D . .
O73 O 0.3158(6) 0.0471(4) 0.0143(5) 0.0886(17) Uani 1 1 d . . .
O74 O 0.5237(18) 0.1357(6) 0.0154(7) 0.194(6) Uani 1 1 d . . .
F82 F 0.7398(7) 0.8702(5) 0.2822(3) 0.0696(17) Uani 0.666(5) 1 d P A 1
F83 F 0.6264(7) 0.6859(4) 0.1708(4) 0.0593(14) Uani 0.666(5) 1 d P A 1
F84 F 0.4596(7) 0.7636(4) 0.2579(4) 0.0643(15) Uani 0.666(5) 1 d P A 1
F85 F 0.5016(7) 0.9009(4) 0.2032(5) 0.0728(18) Uani 0.666(5) 1 d P A 1
F86 F 0.6712(7) 0.8283(5) 0.1164(4) 0.0467(12) Uani 0.666(5) 1 d P A 1
F87 F 0.3964(6) 0.7180(4) 0.0891(4) 0.0562(14) Uani 0.666(5) 1 d P A 1
Sb91 Sb 0.55537(19) 0.8278(3) 0.16908(15) 0.0663(10) Uani 0.334(5) 1 d P A 2
F92 F 0.639(3) 0.9354(16) 0.2760(9) 0.152(9) Uani 0.334(5) 1 d P A 2
F93 F 0.642(2) 0.754(2) 0.2158(18) 0.155(11) Uani 0.334(5) 1 d P A 2
F94 F 0.468(2) 0.7200(11) 0.0641(10) 0.096(5) Uani 0.334(5) 1 d P A 2
F95 F 0.4690(19) 0.9023(12) 0.1223(15) 0.119(7) Uani 0.334(5) 1 d P A 2
F96 F 0.390(2) 0.7866(14) 0.2022(11) 0.105(5) Uani 0.334(5) 1 d P A 2
F97 F 0.7240(18) 0.8647(15) 0.1327(16) 0.118(9) Uani 0.334(5) 1 d P A 2
O77 O 0.639(7) 1.110(3) 0.3204(16) 0.85(5) Uani 1 1 d DU . .
N76 N 0.6700(15) 1.0963(7) 0.2542(12) 0.63(4) Uani 1 1 d D . .
C75 C 0.7885(17) 1.0726(11) 0.230(2) 0.48(3) Uani 1 1 d D . .
H75A H 0.7787 1.0668 0.1706 0.717 Uiso 1 1 calc R . .
H75B H 0.7878 1.0106 0.2318 0.717 Uiso 1 1 calc R . .
H75C H 0.8832 1.1234 0.2697 0.717 Uiso 1 1 calc R . .
O78 O 0.5901(11) 1.0924(7) 0.1807(7) 0.158(4) Uani 1 1 d D . .

loop_
_atom_site_aniso_label
_atom_site_aniso_U_11
_atom_site_aniso_U_22
_atom_site_aniso_U_33
_atom_site_aniso_U_23
_atom_site_aniso_U_13
_atom_site_aniso_U_12
Ag1 0.0540(5) 0.0408(5) 0.0283(3) 0.0084(4) 0.0086(3) -0.0128(4)
C1 0.0347(19) 0.0306(19) 0.0296(19) 0.0094(15) 0.0045(16) 0.0022(15)
Ag1A 0.056(3) 0.085(5) 0.0265(13) 0.012(3) 0.0085(14) -0.023(4)
C2 0.0356(19) 0.0265(18) 0.0277(18) 0.0058(14) 0.0020(16) 0.0005(15)
Sb2A 0.0454(3) 0.0412(4) 0.0391(3) 0.0145(2) 0.0170(3) 0.0121(2)
C3 0.036(2) 0.031(2) 0.0286(18) 0.0096(15) 0.0065(17) 0.0030(16)
C4 0.038(2) 0.0307(19) 0.0295(19) 0.0105(15) 0.0047(17) 0.0031(16)
C5 0.0344(19) 0.0288(19) 0.0292(18) 0.0094(15) 0.0036(16) 0.0024(15)
C6 0.0322(18) 0.032(2) 0.0281(18) 0.0086(15) 0.0077(16) 0.0042(15)
C11 0.0343(19) 0.0290(19) 0.0308(18) 0.0094(15) 0.0082(16) 0.0008(15)
C12 0.0317(19) 0.0314(19) 0.0298(18) 0.0081(15) 0.0055(16) 0.0025(15)
C13 0.0340(19) 0.035(2) 0.034(2) 0.0087(16) 0.0109(17) 0.0037(16)
C14 0.038(2) 0.0313(19) 0.034(2) 0.0113(16) 0.0148(18) 0.0031(16)
C15 0.038(2) 0.040(2) 0.035(2) 0.0160(18) 0.0062(18) 0.0032(18)
C16 0.035(2) 0.039(2) 0.037(2) 0.0163(18) 0.0038(18) -0.0011(17)
C17 0.044(2) 0.038(2) 0.032(2) 0.0096(17) 0.0154(19) 0.0057(18)
N18 0.046(2) 0.0358(19) 0.042(2) 0.0113(16) 0.0170(18) 0.0034(16)
C21 0.038(2) 0.031(2) 0.0274(18) 0.0091(15) 0.0025(17) 0.0024(16)
C22 0.040(2) 0.038(2) 0.032(2) 0.0102(17) 0.0084(18) 0.0049(18)
C23 0.048(2) 0.036(2) 0.033(2) 0.0078(17) 0.0081(19) 0.0061(19)
C24 0.041(2) 0.033(2) 0.037(2) 0.0105(17) 0.0003(19) 0.0021(17)
C25 0.038(2) 0.042(2) 0.037(2) 0.0176(18) 0.0062(18) 0.0044(18)
C26 0.037(2) 0.036(2) 0.0291(18) 0.0136(16) 0.0033(17) 0.0025(17)
C27 0.045(2) 0.040(3) 0.047(3) 0.014(2) 0.003(2) 0.007(2)
N28 0.052(2) 0.036(2) 0.058(3) 0.0117(19) 0.009(2) 0.0014(18)
C31 0.038(2) 0.0286(19) 0.0283(18) 0.0090(15) 0.0029(16) 0.0035(16)
C32 0.044(2) 0.032(2) 0.040(2) 0.0093(18) 0.010(2) 0.0016(18)
C33 0.047(2) 0.032(2) 0.039(2) 0.0054(17) 0.010(2) 0.0074(18)
C34 0.044(2) 0.0284(19) 0.0318(19) 0.0087(16) 0.0015(18) 0.0026(17)
C35 0.048(2) 0.032(2) 0.035(2) 0.0100(17) 0.0024(19) -0.0030(18)
C36 0.052(3) 0.030(2) 0.0301(19) 0.0099(16) 0.0070(19) 0.0022(18)
C37 0.047(2) 0.034(2) 0.036(2) 0.0086(17) 0.004(2) 0.0089(19)
N38 0.047(2) 0.036(2) 0.041(2) 0.0018(16) 0.0055(18) 0.0057(17)
C41 0.0344(19) 0.0282(18) 0.0251(17) 0.0078(14) 0.0027(16) -0.0012(15)
C42 0.044(2) 0.0267(18) 0.0301(19) 0.0077(15) 0.0029(18) 0.0045(16)
C43 0.046(2) 0.033(2) 0.0304(19) 0.0119(16) 0.0035(18) 0.0102(17)
C44 0.0358(19) 0.0302(19) 0.0289(18) 0.0103(15) 0.0059(16) 0.0022(15)
C45 0.038(2) 0.036(2) 0.0324(19) 0.0133(16) 0.0089(17) 0.0085(17)
C46 0.037(2) 0.034(2) 0.0327(19) 0.0136(16) 0.0068(17) 0.0085(16)
C47 0.047(2) 0.038(2) 0.033(2) 0.0133(17) 0.0069(19) 0.0128(19)
N48 0.068(3) 0.049(2) 0.0334(19) 0.0124(17) 0.008(2) 0.022(2)
C51 0.0326(18) 0.0291(18) 0.0276(17) 0.0079(14) 0.0063(16) 0.0034(15)
C52 0.0337(19) 0.0255(17) 0.0309(18) 0.0058(14) 0.0059(16) 0.0018(14)
C53 0.0325(19) 0.032(2) 0.0306(19) 0.0071(15) 0.0037(16) 0.0031(15)
C54 0.0347(19) 0.034(2) 0.0281(18) 0.0069(15) 0.0054(16) 0.0025(16)
C55 0.048(2) 0.030(2) 0.0316(19) 0.0044(16) 0.0101(19) 0.0050(17)
C56 0.045(2) 0.030(2) 0.033(2) 0.0085(16) 0.0100(18) 0.0081(17)
C57 0.043(2) 0.037(2) 0.031(2) 0.0071(16) 0.0110(19) 0.0033(18)
N58 0.052(2) 0.046(2) 0.0321(19) 0.0087(16) 0.0107(18) 0.0044(18)
C61 0.0346(19) 0.0260(17) 0.0288(17) 0.0072(14) 0.0071(16) 0.0039(15)
C62 0.036(2) 0.034(2) 0.035(2) 0.0142(16) 0.0056(17) 0.0040(16)
C63 0.034(2) 0.034(2) 0.040(2) 0.0144(17) 0.0067(18) 0.0017(16)
C64 0.041(2) 0.0314(19) 0.0334(19) 0.0126(16) 0.0107(18) 0.0094(16)
C65 0.038(2) 0.0305(19) 0.0315(19) 0.0101(15) 0.0047(17) 0.0077(16)
C66 0.0355(19) 0.0282(18) 0.0320(19) 0.0082(15) 0.0063(17) 0.0049(15)
C67 0.041(2) 0.035(2) 0.041(2) 0.0149(18) 0.0050(19) 0.0039(18)
N68 0.054(3) 0.053(3) 0.055(3) 0.030(2) 0.008(2) 0.006(2)
C71 0.045(2) 0.039(2) 0.053(3) 0.024(2) 0.019(2) 0.0140(19)
N72 0.036(2) 0.040(3) 0.208(10) 0.044(4) 0.012(4) 0.012(2)
O73 0.068(3) 0.060(3) 0.141(5) 0.048(3) 0.040(3) 0.012(2)
O74 0.336(17) 0.074(5) 0.137(8) 0.047(5) 0.081(10) 0.001(8)
F82 0.064(3) 0.079(4) 0.041(3) 0.019(3) 0.011(2) -0.007(3)
F83 0.065(3) 0.059(3) 0.065(3) 0.033(3) 0.022(3) 0.026(3)
F84 0.067(3) 0.064(3) 0.060(3) 0.021(3) 0.038(3) 0.012(3)
F85 0.075(4) 0.049(3) 0.104(5) 0.024(3) 0.053(4) 0.028(3)
F86 0.046(3) 0.056(3) 0.046(3) 0.024(2) 0.023(2) 0.021(3)
F87 0.048(3) 0.047(3) 0.062(4) 0.026(3) 0.001(2) 0.007(2)
Sb91 0.0541(7) 0.0821(19) 0.0476(8) 0.0105(9) 0.0100(6) 0.0274(8)
F92 0.21(2) 0.136(16) 0.040(7) -0.007(8) 0.012(10) 0.022(16)
F93 0.102(13) 0.28(3) 0.20(2) 0.18(3) 0.049(15) 0.14(2)
F94 0.112(13) 0.064(8) 0.070(9) -0.008(6) 0.030(9) 0.010(8)
F95 0.085(10) 0.098(11) 0.155(18) 0.021(11) 0.024(11) 0.058(9)
F96 0.111(12) 0.142(14) 0.087(10) 0.040(10) 0.051(10) 0.079(11)
F97 0.043(8) 0.097(14) 0.17(2) 0.005(12) 0.033(10) 0.017(8)
O77 1.28(11) 0.70(7) 0.23(2) 0.14(3) 0.33(4) -0.25(7)
N76 0.215(17) 0.107(9) 1.20(8) 0.29(2) -0.41(3) -0.095(10)
C75 0.114(12) 0.141(14) 1.01(8) 0.31(3) -0.18(3) -0.053(10)
O78 0.140(8) 0.157(8) 0.162(9) 0.074(7) 0.000(6) 0.049(6)

loop_
_atom_type_symbol
_atom_type_description
_atom_type_scat_dispersion_real
_atom_type_scat_dispersion_imag
_atom_type_scat_source
C C 0.0033 0.0016 'International Tables Vol C Tables 4.2.6.8 and 6.1.1.4'
H H 0.0000 0.0000 'International Tables Vol C Tables 4.2.6.8 and 6.1.1.4'
Ag Ag -0.8971 1.1015 'International Tables Vol C Tables 4.2.6.8 and 6.1.1.4'
F F 0.0171 0.0103 'International Tables Vol C Tables 4.2.6.8 and 6.1.1.4'
N N 0.0061 0.0033 'International Tables Vol C Tables 4.2.6.8 and 6.1.1.4'
Sb Sb -0.5866 1.5461 'International Tables Vol C Tables 4.2.6.8 and 6.1.1.4'
O O 0.0106 0.0060 'International Tables Vol C Tables 4.2.6.8 and 6.1.1.4'

loop_
_geom_angle_atom_site_label_1
_geom_angle_atom_site_label_2
_geom_angle_atom_site_label_3
_geom_angle
_geom_angle_site_symmetry_1
_geom_angle_site_symmetry_3
N18 Ag1 N58 121.17(18) . 1_556
N18 Ag1 N38 103.96(19) . 1_445
N58 Ag1 N38 126.0(2) 1_556 1_445
N18 Ag1 N28 125.6(2) . 1_445
N58 Ag1 N28 87.43(19) 1_556 1_445
N38 Ag1 N28 89.25(18) 1_445 1_445
C4 C1 C2 149.0(4) . .
C4 C1 C3 151.0(4) . .
C2 C1 C3 59.9(3) . .
N18 Ag1A N58 126.3(5) . 1_556
N18 Ag1A N38 105.0(4) . 1_445
N58 Ag1A N38 128.5(5) 1_556 1_445
C5 C2 C1 149.3(4) . .
C5 C2 C3 150.3(4) . .
C1 C2 C3 60.2(3) . .
F84 Sb2A F83 90.2(3) . .
F84 Sb2A F85 89.6(3) . .
F83 Sb2A F85 179.8(3) . .
F84 Sb2A F87 91.1(3) . .
F83 Sb2A F87 89.9(3) . .
F85 Sb2A F87 89.9(3) . .
F84 Sb2A F82 91.7(3) . .
F83 Sb2A F82 89.5(3) . .
F85 Sb2A F82 90.7(3) . .
F87 Sb2A F82 177.1(3) . .
F84 Sb2A F86 178.2(3) . .
F83 Sb2A F86 91.5(3) . .
F85 Sb2A F86 88.7(3) . .
F87 Sb2A F86 89.6(3) . .
F82 Sb2A F86 87.7(3) . .
C6 C3 C2 149.6(4) . .
C6 C3 C1 150.5(4) . .
C2 C3 C1 59.9(3) . .
C1 C4 C21 118.4(4) . .
C1 C4 C11 120.7(4) . .
C21 C4 C11 120.9(4) . .
C2 C5 C31 120.1(4) . .
C2 C5 C41 120.5(4) . .
C31 C5 C41 119.4(4) . .
C3 C6 C51 119.6(4) . .
C3 C6 C61 119.7(4) . .
C51 C6 C61 120.5(3) . .
C16 C11 C12 119.4(4) . .
C16 C11 C4 121.0(4) . .
C12 C11 C4 119.6(4) . .
C13 C12 C11 119.5(4) . .
C13 C12 H12 120.3 . .
C11 C12 H12 120.3 . .
C12 C13 C14 120.2(4) . .
C12 C13 H13 119.9 . .
C14 C13 H13 119.9 . .
C13 C14 C15 120.7(4) . .
C13 C14 C17 120.3(4) . .
C15 C14 C17 119.0(4) . .
C16 C15 C14 119.2(4) . .
C16 C15 H15 120.4 . .
C14 C15 H15 120.4 . .
C15 C16 C11 120.8(4) . .
C15 C16 H16 119.6 . .
C11 C16 H16 119.6 . .
N18 C17 C14 178.0(5) . .
C17 N18 Ag1A 139.9(5) . .
C17 N18 Ag1 151.0(4) . .
Ag1A N18 Ag1 11.4(2) . .
C22 C21 C26 118.9(4) . .
C22 C21 C4 122.1(4) . .
C26 C21 C4 119.0(4) . .
C23 C22 C21 120.5(5) . .
C23 C22 H22 119.8 . .
C21 C22 H22 119.8 . .
C24 C23 C22 119.5(5) . .
C24 C23 H23 120.2 . .
C22 C23 H23 120.2 . .
C25 C24 C23 121.0(4) . .
C25 C24 C27 118.6(5) . .
C23 C24 C27 120.4(5) . .
C26 C25 C24 119.3(5) . .
C26 C25 H24 120.4 . .
C24 C25 H24 120.4 . .
C25 C26 C21 120.7(4) . .
C25 C26 H25 119.6 . .
C21 C26 H25 119.6 . .
N28 C27 C24 176.3(6) . .
C27 N28 Ag1 138.6(5) . 1_665
C32 C31 C36 119.1(4) . .
C32 C31 C5 121.0(4) . .
C36 C31 C5 119.9(4) . .
C33 C32 C31 121.3(5) . .
C33 C32 H32 119.4 . .
C31 C32 H32 119.4 . .
C32 C33 C34 118.9(5) . .
C32 C33 H33 120.5 . .
C34 C33 H33 120.5 . .
C35 C34 C33 120.6(4) . .
C35 C34 C37 120.1(4) . .
C33 C34 C37 119.3(5) . .
C36 C35 C34 119.7(5) . .
C36 C35 H35 120.2 . .
C34 C35 H35 120.2 . .
C35 C36 C31 120.3(5) . .
C35 C36 H36 119.8 . .
C31 C36 H36 119.8 . .
N38 C37 C34 175.9(6) . .
C37 N38 Ag1 139.3(4) . 1_665
C37 N38 Ag1A 150.1(5) . 1_665
Ag1 N38 Ag1A 10.9(2) 1_665 1_665
C42 C41 C46 119.0(4) . .
C42 C41 C5 120.8(4) . .
C46 C41 C5 120.2(4) . .
C43 C42 C41 120.8(4) . .
C43 C42 H42 119.6 . .
C41 C42 H42 119.6 . .
C42 C43 C44 119.7(4) . .
C42 C43 H43 120.1 . .
C44 C43 H43 120.1 . .
C45 C44 C43 120.3(4) . .
C45 C44 C47 120.5(4) . .
C43 C44 C47 119.2(4) . .
C46 C45 C44 119.6(4) . .
C46 C45 H45 120.2 . .
C44 C45 H45 120.2 . .
C45 C46 C41 120.5(4) . .
C45 C46 H46 119.7 . .
C41 C46 H46 119.7 . .
N48 C47 C44 179.5(5) . .
C52 C51 C56 119.2(4) . .
C52 C51 C6 119.5(4) . .
C56 C51 C6 121.3(4) . .
C53 C52 C51 120.9(4) . .
C53 C52 H52 119.5 . .
C51 C52 H52 119.5 . .
C52 C53 C54 119.1(4) . .
C52 C53 H53 120.4 . .
C54 C53 H53 120.4 . .
C55 C54 C53 120.8(4) . .
C55 C54 C57 120.9(4) . .
C53 C54 C57 118.3(4) . .
C54 C55 C56 119.6(4) . .
C54 C55 H55 120.2 . .
C56 C55 H55 120.2 . .
C55 C56 C51 120.2(4) . .
C55 C56 H56 119.9 . .
C51 C56 H56 119.9 . .
N58 C57 C54 178.4(5) . .
C57 N58 Ag1A 159.9(6) . 1_554
C57 N58 Ag1 151.7(5) . 1_554
Ag1A N58 Ag1 11.2(2) 1_554 1_554
C62 C61 C66 119.0(4) . .
C62 C61 C6 119.9(4) . .
C66 C61 C6 121.1(4) . .
C63 C62 C61 120.3(4) . .
C63 C62 H62 119.8 . .
C61 C62 H62 119.8 . .
C62 C63 C64 119.8(4) . .
C62 C63 H63 120.1 . .
C64 C63 H63 120.1 . .
C65 C64 C63 120.5(4) . .
C65 C64 C67 121.5(4) . .
C63 C64 C67 118.0(4) . .
C66 C65 C64 119.6(4) . .
C66 C65 H65 120.2 . .
C64 C65 H65 120.2 . .
C65 C66 C61 120.7(4) . .
C65 C66 H66 119.7 . .
C61 C66 H66 119.7 . .
N68 C67 C64 177.2(6) . .
N72 C71 H71A 109.5 . .
N72 C71 H71B 109.5 . .
H71A C71 H71B 109.5 . .
N72 C71 H71C 109.5 . .
H71A C71 H71C 109.5 . .
H71B C71 H71C 109.5 . .
O74 N72 O73 125.2(9) . .
O74 N72 C71 119.5(7) . .
O73 N72 C71 115.0(7) . .
F94 Sb91 F96 88.8(8) . .
F94 Sb91 F92 178.4(10) . .
F96 Sb91 F92 89.7(10) . .
F94 Sb91 F93 89.3(11) . .
F96 Sb91 F93 87.7(9) . .
F92 Sb91 F93 90.6(13) . .
F94 Sb91 F95 90.9(8) . .
F96 Sb91 F95 92.5(9) . .
F92 Sb91 F95 89.2(10) . .
F93 Sb91 F95 179.7(10) . .
F94 Sb91 F97 89.3(9) . .
F96 Sb91 F97 177.7(8) . .
F92 Sb91 F97 92.2(10) . .
F93 Sb91 F97 91.0(10) . .
F95 Sb91 F97 88.8(10) . .
O77 N76 O78 128(3) . .
O77 N76 C75 131(4) . .
O78 N76 C75 100.3(16) . .
N76 C75 H75A 109.5 . .
N76 C75 H75B 109.5 . .
H75A C75 H75B 109.5 . .
N76 C75 H75C 109.5 . .
H75A C75 H75C 109.5 . .
H75B C75 H75C 109.5 . .

loop_
_geom_bond_atom_site_label_1
_geom_bond_atom_site_label_2
_geom_bond_distance
_geom_bond_site_symmetry_2
Ag1 N18 2.211(5) .
Ag1 N58 2.240(5) 1_556
Ag1 N38 2.300(5) 1_445
Ag1 N28 2.419(5) 1_445
C1 C4 1.359(6) .
C1 C2 1.435(6) .
C1 C3 1.440(5) .
Ag1A N18 2.166(11) .
Ag1A N58 2.179(10) 1_556
Ag1A N38 2.311(10) 1_445
C2 C5 1.355(6) .
C2 C3 1.435(6) .
Sb2A F84 1.850(5) .
Sb2A F83 1.863(6) .
Sb2A F85 1.863(6) .
Sb2A F87 1.866(5) .
Sb2A F82 1.883(5) .
Sb2A F86 1.885(6) .
C3 C6 1.359(6) .
C4 C21 1.472(5) .
C4 C11 1.479(6) .
C5 C31 1.476(5) .
C5 C41 1.478(6) .
C6 C51 1.470(5) .
C6 C61 1.478(6) .
C11 C16 1.393(6) .
C11 C12 1.417(6) .
C12 C13 1.386(6) .
C12 H12 0.9500 .
C13 C14 1.388(6) .
C13 H13 0.9500 .
C14 C15 1.400(6) .
C14 C17 1.427(6) .
C15 C16 1.383(6) .
C15 H15 0.9500 .
C16 H16 0.9500 .
C17 N18 1.156(6) .
C21 C22 1.392(6) .
C21 C26 1.409(6) .
C22 C23 1.391(6) .
C22 H22 0.9500 .
C23 C24 1.390(7) .
C23 H23 0.9500 .
C24 C25 1.386(7) .
C24 C27 1.443(6) .
C25 C26 1.384(6) .
C25 H24 0.9500 .
C26 H25 0.9500 .
C27 N28 1.143(7) .
N28 Ag1 2.419(5) 1_665
C31 C32 1.393(7) .
C31 C36 1.403(6) .
C32 C33 1.381(6) .
C32 H32 0.9500 .
C33 C34 1.405(7) .
C33 H33 0.9500 .
C34 C35 1.392(7) .
C34 C37 1.435(6) .
C35 C36 1.388(6) .
C35 H35 0.9500 .
C36 H36 0.9500 .
C37 N38 1.142(6) .
N38 Ag1 2.300(5) 1_665
N38 Ag1A 2.311(10) 1_665
C41 C42 1.394(6) .
C41 C46 1.402(6) .
C42 C43 1.379(6) .
C42 H42 0.9500 .
C43 C44 1.397(6) .
C43 H43 0.9500 .
C44 C45 1.393(6) .
C44 C47 1.442(6) .
C45 C46 1.385(6) .
C45 H45 0.9500 .
C46 H46 0.9500 .
C47 N48 1.144(6) .
C51 C52 1.396(6) .
C51 C56 1.401(6) .
C52 C53 1.380(6) .
C52 H52 0.9500 .
C53 C54 1.404(6) .
C53 H53 0.9500 .
C54 C55 1.381(7) .
C54 C57 1.438(6) .
C55 C56 1.393(6) .
C55 H55 0.9500 .
C56 H56 0.9500 .
C57 N58 1.147(6) .
N58 Ag1A 2.179(10) 1_554
N58 Ag1 2.240(5) 1_554
C61 C62 1.400(6) .
C61 C66 1.406(6) .
C62 C63 1.389(6) .
C62 H62 0.9500 .
C63 C64 1.396(6) .
C63 H63 0.9500 .
C64 C65 1.392(6) .
C64 C67 1.442(6) .
C65 C66 1.384(6) .
C65 H65 0.9500 .
C66 H66 0.9500 .
C67 N68 1.145(6) .
C71 N72 1.302(9) .
C71 H71A 0.9800 .
C71 H71B 0.9800 .
C71 H71C 0.9800 .
N72 O74 1.181(14) .
N72 O73 1.230(7) .
Sb91 F94 1.846(13) .
Sb91 F96 1.854(18) .
Sb91 F92 1.862(16) .
Sb91 F93 1.876(15) .
Sb91 F95 1.886(19) .
Sb91 F97 1.89(2) .
O77 N76 1.203(18) .
N76 O78 1.322(14) .
N76 C75 1.378(18) .
C75 H75A 0.9800 .
C75 H75B 0.9800 .
C75 H75C 0.9800 .

loop_
_geom_torsion_atom_site_label_1
_geom_torsion_atom_site_label_2
_geom_torsion_atom_site_label_3
_geom_torsion_atom_site_label_4
_geom_torsion
_geom_torsion_site_symmetry_1
_geom_torsion_site_symmetry_4
C4 C1 C2 C5 -4.3(15) . .
C3 C1 C2 C5 174.5(9) . .
C4 C1 C2 C3 -178.8(9) . .
C5 C2 C3 C6 5.3(16) . .
C1 C2 C3 C6 179.6(10) . .
C5 C2 C3 C1 -174.3(10) . .
C4 C1 C3 C6 -0.9(16) . .
C2 C1 C3 C6 -179.6(10) . .
C4 C1 C3 C2 178.7(10) . .
C2 C1 C4 C21 -14.0(11) . .
C3 C1 C4 C21 168.2(8) . .
C2 C1 C4 C11 167.2(7) . .
C3 C1 C4 C11 -10.6(12) . .
C1 C2 C5 C31 -4.9(11) . .
C3 C2 C5 C31 165.3(8) . .
C1 C2 C5 C41 175.2(7) . .
C3 C2 C5 C41 -14.6(12) . .
C2 C3 C6 C51 -10.9(11) . .
C1 C3 C6 C51 168.5(8) . .
C2 C3 C6 C61 174.2(7) . .
C1 C3 C6 C61 -6.4(12) . .
C1 C4 C11 C16 140.1(5) . .
C21 C4 C11 C16 -38.8(7) . .
C1 C4 C11 C12 -38.5(7) . .
C21 C4 C11 C12 142.6(5) . .
C16 C11 C12 C13 -3.5(7) . .
C4 C11 C12 C13 175.1(4) . .
C11 C12 C13 C14 -0.4(7) . .
C12 C13 C14 C15 3.3(7) . .
C12 C13 C14 C17 -174.0(5) . .
C13 C14 C15 C16 -2.1(7) . .
C17 C14 C15 C16 175.2(5) . .
C14 C15 C16 C11 -2.0(8) . .
C12 C11 C16 C15 4.7(7) . .
C4 C11 C16 C15 -173.8(5) . .
C13 C14 C17 N18 51(17) . .
C15 C14 C17 N18 -126(17) . .
C14 C17 N18 Ag1A -106(17) . .
C14 C17 N18 Ag1 -102(17) . .
N58 Ag1A N18 C17 -97.8(8) 1_556 .
N38 Ag1A N18 C17 86.3(7) 1_445 .
N58 Ag1A N18 Ag1 93.1(17) 1_556 .
N38 Ag1A N18 Ag1 -82.9(15) 1_445 .
N58 Ag1 N18 C17 -80.6(8) 1_556 .
N38 Ag1 N18 C17 68.4(8) 1_445 .
N28 Ag1 N18 C17 167.7(7) 1_445 .
N58 Ag1 N18 Ag1A -66.2(15) 1_556 .
N38 Ag1 N18 Ag1A 82.9(16) 1_445 .
N28 Ag1 N18 Ag1A -177.8(17) 1_445 .
C1 C4 C21 C22 142.6(5) . .
C11 C4 C21 C22 -38.5(7) . .
C1 C4 C21 C26 -37.0(6) . .
C11 C4 C21 C26 141.8(5) . .
C26 C21 C22 C23 3.6(7) . .
C4 C21 C22 C23 -176.0(4) . .
C21 C22 C23 C24 -1.5(7) . .
C22 C23 C24 C25 -1.2(8) . .
C22 C23 C24 C27 177.4(5) . .
C23 C24 C25 C26 1.5(7) . .
C27 C24 C25 C26 -177.0(4) . .
C24 C25 C26 C21 0.7(7) . .
C22 C21 C26 C25 -3.3(7) . .
C4 C21 C26 C25 176.4(4) . .
C25 C24 C27 N28 42(10) . .
C23 C24 C27 N28 -136(10) . .
C24 C27 N28 Ag1 45(10) . 1_665
C2 C5 C31 C32 -41.0(6) . .
C41 C5 C31 C32 138.9(5) . .
C2 C5 C31 C36 137.6(5) . .
C41 C5 C31 C36 -42.5(6) . .
C36 C31 C32 C33 -1.0(7) . .
C5 C31 C32 C33 177.6(4) . .
C31 C32 C33 C34 -2.0(8) . .
C32 C33 C34 C35 3.2(7) . .
C32 C33 C34 C37 -174.3(5) . .
C33 C34 C35 C36 -1.3(7) . .
C37 C34 C35 C36 176.2(5) . .
C34 C35 C36 C31 -1.8(7) . .
C32 C31 C36 C35 3.0(7) . .
C5 C31 C36 C35 -175.7(4) . .
C35 C34 C37 N38 -64(8) . .
C33 C34 C37 N38 113(8) . .
C34 C37 N38 Ag1 -20(9) . 1_665
C34 C37 N38 Ag1A -23(9) . 1_665
C2 C5 C41 C42 134.8(5) . .
C31 C5 C41 C42 -45.1(6) . .
C2 C5 C41 C46 -44.5(6) . .
C31 C5 C41 C46 135.6(4) . .
C46 C41 C42 C43 2.2(7) . .
C5 C41 C42 C43 -177.1(4) . .
C41 C42 C43 C44 -1.6(7) . .
C42 C43 C44 C45 0.2(7) . .
C42 C43 C44 C47 -179.9(4) . .
C43 C44 C45 C46 0.4(6) . .
C47 C44 C45 C46 -179.4(4) . .
C44 C45 C46 C41 0.3(6) . .
C42 C41 C46 C45 -1.6(6) . .
C5 C41 C46 C45 177.7(4) . .
C45 C44 C47 N48 -177(100) . .
C43 C44 C47 N48 4(91) . .
C3 C6 C51 C52 -34.5(6) . .
C61 C6 C51 C52 140.3(4) . .
C3 C6 C51 C56 146.4(5) . .
C61 C6 C51 C56 -38.7(7) . .
C56 C51 C52 C53 -2.8(7) . .
C6 C51 C52 C53 178.1(4) . .
C51 C52 C53 C54 0.9(7) . .
C52 C53 C54 C55 1.0(7) . .
C52 C53 C54 C57 -177.8(4) . .
C53 C54 C55 C56 -0.9(7) . .
C57 C54 C55 C56 177.8(5) . .
C54 C55 C56 C51 -1.1(7) . .
C52 C51 C56 C55 2.9(7) . .
C6 C51 C56 C55 -178.0(4) . .
C55 C54 C57 N58 -108(22) . .
C53 C54 C57 N58 70(22) . .
C54 C57 N58 Ag1A 52(23) . 1_554
C54 C57 N58 Ag1 71(22) . 1_554
C3 C6 C61 C62 137.4(5) . .
C51 C6 C61 C62 -37.5(6) . .
C3 C6 C61 C66 -41.9(6) . .
C51 C6 C61 C66 143.2(4) . .
C66 C61 C62 C63 3.9(7) . .
C6 C61 C62 C63 -175.3(4) . .
C61 C62 C63 C64 -2.3(7) . .
C62 C63 C64 C65 -0.7(7) . .
C62 C63 C64 C67 177.9(5) . .
C63 C64 C65 C66 2.1(7) . .
C67 C64 C65 C66 -176.5(4) . .
C64 C65 C66 C61 -0.4(7) . .
C62 C61 C66 C65 -2.6(7) . .
C6 C61 C66 C65 176.6(4) . .
C65 C64 C67 N68 141(11) . .
C63 C64 C67 N68 -38(11) . .
